data_4107464
loop_
_publ_author_name
'Jason D. Masuda'
'Kimberly C. Jantunen'
'Oleg V. Ozerov'
'Kevin J. T. Noonan'
'Derek P. Gates'
'Brian L. Scott'
'Jaqueline L. Kiplinger'

_publ_contact_author_address
;
Los Alamos National Laboratory
MS J514
Los Alamos, NM  87544
;
_publ_contact_author_email kiplinger@lanl.gov
_publ_contact_author_name 'Jaqueline L. Kiplinger'
_publ_section_title
;
 A Lanthanide Phosphinidene Complex: Synthesis, Structure, and
 Phospha-Wittig Reactivity
;
_journal_name_full 'Journal of the American Chemical Society'
_journal_page_first 2408
_journal_page_last 2409
_journal_paper_doi 10.1021/ja7105306
_journal_volume 130
_journal_year 2008
_chemical_formula_sum 'C84 H118 Lu2 N2 P6'
_chemical_formula_weight 1691.56
_chemical_name_systematic
; 
 ? 
;
_space_group_IT_number 14
_symmetry_cell_setting monoclinic
_symmetry_space_group_name_Hall '-P 2ybc'
_symmetry_space_group_name_H-M 'P 1 21/c 1'
_atom_sites_solution_hydrogens geom
_atom_sites_solution_primary direct
_atom_sites_solution_secondary difmap
_audit_creation_method SHELXL-97
_cell_angle_alpha 90.00
_cell_angle_beta 110.892(2)
_cell_angle_gamma 90.00
_cell_formula_units_Z 4
_cell_length_a 19.993(3)
_cell_length_b 24.746(4)
_cell_length_c 17.489(3)
_cell_measurement_temperature 141(2)
_cell_volume 8084(2)
_computing_cell_refinement 'SAINT 4.05 (Bruker, 1996)'
_computing_data_collection 'SMART 4.210 (Bruker, 1996)'
_computing_data_reduction 'SAINT 4.05 (Bruker, 1996)'
_computing_molecular_graphics 'SHELXTL 5.10 (Bruker, 1997)'
_computing_publication_material 'SHELXTL 5.10 (Bruker, 1997)'
_computing_structure_refinement 'SHELXL-97 (Sheldrick, 1997)'
_computing_structure_solution 'SHELXS-97 (Sheldrick, 1997)'
_diffrn_ambient_temperature 141(2)
_diffrn_measured_fraction_theta_full 0.999
_diffrn_measured_fraction_theta_max 0.998
_diffrn_measurement_device_type 'Bruker SMART 1k CCD'
_diffrn_measurement_method '\f scans'
_diffrn_radiation_monochromator graphite
_diffrn_radiation_source 'fine-focus sealed tube'
_diffrn_radiation_type MoK\a
_diffrn_radiation_wavelength 0.71073
_diffrn_reflns_av_R_equivalents 0.0794
_diffrn_reflns_av_sigmaI/netI 0.0622
_diffrn_reflns_limit_h_max 23
_diffrn_reflns_limit_h_min -23
_diffrn_reflns_limit_k_max 29
_diffrn_reflns_limit_k_min -29
_diffrn_reflns_limit_l_max 20
_diffrn_reflns_limit_l_min -20
_diffrn_reflns_number 77845
_diffrn_reflns_theta_full 25.00
_diffrn_reflns_theta_max 25.02
_diffrn_reflns_theta_min 1.49
_diffrn_standards_decay_% 0
_diffrn_standards_interval_count 0
_diffrn_standards_interval_time 0
_diffrn_standards_number 0
_exptl_absorpt_coefficient_mu 2.590
_exptl_absorpt_correction_T_max 0.8880
_exptl_absorpt_correction_T_min 0.7799
_exptl_absorpt_correction_type multi-scan
_exptl_absorpt_process_details 'SADABS 2.03 (Sheldrick, 2001)'
_exptl_crystal_colour red
_exptl_crystal_density_diffrn 1.390
_exptl_crystal_description block
_exptl_crystal_F_000 3472
_exptl_crystal_size_max 0.10
_exptl_crystal_size_mid 0.08
_exptl_crystal_size_min 0.05
_refine_diff_density_max 1.086
_refine_diff_density_min -0.779
_refine_diff_density_rms 0.100
_refine_ls_extinction_method none
_refine_ls_goodness_of_fit_ref 0.985
_refine_ls_hydrogen_treatment constr
_refine_ls_matrix_type full
_refine_ls_number_parameters 737
_refine_ls_number_reflns 14243
_refine_ls_number_restraints 10
_refine_ls_restrained_S_all 0.989
_refine_ls_R_factor_all 0.0645
_refine_ls_R_factor_gt 0.0382
_refine_ls_shift/su_max 0.003
_refine_ls_shift/su_mean 0.000
_refine_ls_structure_factor_coef Fsqd
_refine_ls_weighting_details 'calc w=1/[\s^2^(Fo^2^)+(0.0398P)^2^+0.0000P] where P=(Fo^2^+2Fc^2^)/3'
_refine_ls_weighting_scheme calc
_refine_ls_wR_factor_gt 0.0796
_refine_ls_wR_factor_ref 0.0861
_reflns_number_gt 10222
_reflns_number_total 14243
_reflns_threshold_expression >2sigma(I)
_cod_data_source_file ja7105306-file002_2.cif
_cod_data_source_block xpl041s
_cod_original_sg_symbol_H-M 'P 21/c'
_cod_database_code 4107464

loop_
_symmetry_equiv_pos_as_xyz
'x, y, z'
'-x, y+1/2, -z+1/2'
'-x, -y, -z'
'x, -y-1/2, z-1/2'

loop_
_atom_site_label
_atom_site_type_symbol
_atom_site_fract_x
_atom_site_fract_y
_atom_site_fract_z
_atom_site_U_iso_or_equiv
_atom_site_adp_type
_atom_site_occupancy
_atom_site_symmetry_multiplicity
_atom_site_calc_flag
_atom_site_refinement_flags
_atom_site_disorder_assembly
_atom_site_disorder_group
Lu1 Lu 0.700719(12) 0.579052(9) 0.254117(14) 0.03215(7) Uani 1 1 d . A .
Lu2 Lu 0.790160(12) 0.450949(9) 0.197564(14) 0.02846(7) Uani 1 1 d . . .
P3 P 0.82207(8) 0.55330(6) 0.24012(11) 0.0442(4) Uani 1 1 d . . .
P4 P 0.66655(8) 0.47735(6) 0.20401(9) 0.0341(3) Uani 1 1 d . . .
P1 P 0.74334(12) 0.58954(7) 0.42699(11) 0.0657(6) Uani 1 1 d D . .
P2 P 0.61398(8) 0.63788(6) 0.11309(9) 0.0360(4) Uani 1 1 d . . .
P5 P 0.85974(8) 0.37506(6) 0.32615(9) 0.0373(4) Uani 1 1 d . . .
P6 P 0.78746(7) 0.46487(5) 0.03587(8) 0.0297(3) Uani 1 1 d . . .
N1 N 0.6592(2) 0.65766(16) 0.2910(3) 0.0322(10) Uani 1 1 d . . .
N2 N 0.8158(2) 0.37123(16) 0.1468(2) 0.0296(10) Uani 1 1 d . . .
C1 C 0.9096(3) 0.5840(2) 0.2678(3) 0.0371(13) Uani 1 1 d . . .
C2 C 0.9707(3) 0.5523(2) 0.2756(3) 0.0349(13) Uani 1 1 d . . .
C3 C 1.0371(3) 0.5772(2) 0.2949(3) 0.0368(13) Uani 1 1 d . . .
H3 H 1.0774 0.5555 0.2991 0.044 Uiso 1 1 calc R . .
C4 C 1.0472(3) 0.6323(3) 0.3084(3) 0.0427(15) Uani 1 1 d . . .
C5 C 0.9877(4) 0.6625(3) 0.3012(4) 0.0575(18) Uani 1 1 d . . .
H5 H 0.9934 0.7003 0.3108 0.069 Uiso 1 1 calc R . .
C6 C 0.9201(3) 0.6407(2) 0.2807(4) 0.0528(17) Uani 1 1 d . . .
C7 C 0.9644(3) 0.4922(2) 0.2651(4) 0.0421(15) Uani 1 1 d . . .
H7A H 1.0119 0.4767 0.2754 0.063 Uiso 1 1 calc R . .
H7B H 0.9330 0.4836 0.2091 0.063 Uiso 1 1 calc R . .
H7C H 0.9443 0.4770 0.3039 0.063 Uiso 1 1 calc R . .
C8 C 1.1203(3) 0.6573(3) 0.3304(4) 0.062(2) Uani 1 1 d . . .
H8A H 1.1183 0.6870 0.2925 0.093 Uiso 1 1 calc R . .
H8B H 1.1544 0.6299 0.3265 0.093 Uiso 1 1 calc R . .
H8C H 1.1358 0.6713 0.3864 0.093 Uiso 1 1 calc R . .
C9 C 0.8563(4) 0.6760(3) 0.2749(6) 0.090(3) Uani 1 1 d . . .
H9A H 0.8424 0.6695 0.3225 0.135 Uiso 1 1 calc R . .
H9B H 0.8161 0.6672 0.2247 0.135 Uiso 1 1 calc R . .
H9C H 0.8692 0.7141 0.2737 0.135 Uiso 1 1 calc R . .
C10 C 0.5870(3) 0.4477(2) 0.2149(3) 0.0327(12) Uani 1 1 d . . .
C11 C 0.5401(3) 0.4797(2) 0.2405(3) 0.0335(13) Uani 1 1 d . . .
C12 C 0.4794(3) 0.4581(2) 0.2492(3) 0.0405(14) Uani 1 1 d . . .
H12 H 0.4486 0.4807 0.2657 0.049 Uiso 1 1 calc R . .
C13 C 0.4630(3) 0.4037(2) 0.2341(3) 0.0383(14) Uani 1 1 d . . .
C14 C 0.5091(3) 0.3719(2) 0.2102(3) 0.0373(14) Uani 1 1 d . . .
H14 H 0.4988 0.3345 0.2013 0.045 Uiso 1 1 calc R . .
C15 C 0.5694(3) 0.3920(2) 0.1988(3) 0.0313(12) Uani 1 1 d . . .
C16 C 0.5564(3) 0.5386(2) 0.2597(4) 0.0449(15) Uani 1 1 d . . .
H16A H 0.5181 0.5551 0.2744 0.067 Uiso 1 1 calc R . .
H16B H 0.5598 0.5570 0.2115 0.067 Uiso 1 1 calc R . .
H16C H 0.6020 0.5421 0.3056 0.067 Uiso 1 1 calc R . .
C17 C 0.3968(3) 0.3799(2) 0.2437(4) 0.0535(17) Uani 1 1 d . . .
H17A H 0.3585 0.3775 0.1899 0.080 Uiso 1 1 calc R . .
H17B H 0.3813 0.4030 0.2797 0.080 Uiso 1 1 calc R . .
H17C H 0.4077 0.3437 0.2676 0.080 Uiso 1 1 calc R . .
C18 C 0.6156(3) 0.3546(2) 0.1706(3) 0.0401(14) Uani 1 1 d . . .
H18A H 0.6626 0.3509 0.2141 0.060 Uiso 1 1 calc R . .
H18B H 0.6215 0.3696 0.1216 0.060 Uiso 1 1 calc R . .
H18C H 0.5926 0.3191 0.1579 0.060 Uiso 1 1 calc R . .
C19 C 0.8402(7) 0.5596(5) 0.4879(7) 0.042(3) Uiso 0.50 1 d PD A 1
C20 C 0.8978(6) 0.5860(5) 0.4604(7) 0.040(3) Uiso 0.50 1 d PD A 1
C21 C 0.8628(9) 0.5582(7) 0.5795(9) 0.085(5) Uiso 0.50 1 d PD A 1
C19' C 0.8141(9) 0.5650(7) 0.5140(11) 0.086(5) Uiso 0.50 1 d PD A 2
C20' C 0.8757(8) 0.5679(6) 0.4820(9) 0.056(4) Uiso 0.50 1 d PD A 2
C21' C 0.7926(13) 0.5165(9) 0.5512(14) 0.151(9) Uiso 0.50 1 d PD A 2
C22 C 0.6614(8) 0.5855(6) 0.4641(8) 0.059(4) Uiso 0.50 1 d PD A 1
C23 C 0.6693(7) 0.6163(5) 0.5435(8) 0.054(3) Uiso 0.50 1 d PD A 1
C24 C 0.6297(13) 0.5292(8) 0.4623(14) 0.141(8) Uiso 0.50 1 d PD A 1
C22' C 0.7050(9) 0.5672(6) 0.4976(12) 0.097(6) Uiso 0.50 1 d PD A 2
C23' C 0.6396(7) 0.6014(5) 0.4800(9) 0.051(4) Uiso 0.50 1 d PD A 2
C24' C 0.6909(8) 0.5063(6) 0.4904(9) 0.070(4) Uiso 0.50 1 d PD A 2
C25 C 0.5498(3) 0.6050(2) 0.0214(3) 0.0404(14) Uani 1 1 d . A .
H25 H 0.5200 0.6334 -0.0161 0.048 Uiso 1 1 calc R . .
C26 C 0.5004(3) 0.5655(2) 0.0432(4) 0.0499(17) Uani 1 1 d . . .
H26A H 0.4644 0.5516 -0.0071 0.075 Uiso 1 1 calc R A .
H26B H 0.4765 0.5842 0.0757 0.075 Uiso 1 1 calc R . .
H26C H 0.5288 0.5354 0.0750 0.075 Uiso 1 1 calc R . .
C27 C 0.5926(3) 0.5748(3) -0.0217(4) 0.0543(18) Uani 1 1 d . . .
H27A H 0.6267 0.5504 0.0171 0.082 Uiso 1 1 calc R A .
H27B H 0.6187 0.6008 -0.0428 0.082 Uiso 1 1 calc R . .
H27C H 0.5599 0.5538 -0.0672 0.082 Uiso 1 1 calc R . .
C28 C 0.6555(3) 0.6928(2) 0.0713(3) 0.0425(15) Uani 1 1 d . A .
H28 H 0.6952 0.6761 0.0574 0.051 Uiso 1 1 calc R . .
C29 C 0.6048(3) 0.7199(3) -0.0064(3) 0.0575(18) Uani 1 1 d . . .
H29A H 0.5624 0.7333 0.0033 0.086 Uiso 1 1 calc R A .
H29B H 0.5903 0.6937 -0.0513 0.086 Uiso 1 1 calc R . .
H29C H 0.6295 0.7503 -0.0210 0.086 Uiso 1 1 calc R . .
C30 C 0.6889(3) 0.7356(2) 0.1374(3) 0.0458(15) Uani 1 1 d . . .
H30A H 0.7200 0.7593 0.1199 0.069 Uiso 1 1 calc R A .
H30B H 0.7173 0.7177 0.1888 0.069 Uiso 1 1 calc R . .
H30C H 0.6509 0.7570 0.1459 0.069 Uiso 1 1 calc R . .
C31 C 0.7034(3) 0.6884(2) 0.3575(3) 0.0324(13) Uani 1 1 d . A .
C32 C 0.7059(3) 0.7448(2) 0.3562(4) 0.0373(14) Uani 1 1 d . . .
H32 H 0.6741 0.7635 0.3101 0.045 Uiso 1 1 calc R A .
C33 C 0.7529(3) 0.7742(2) 0.4197(4) 0.0436(15) Uani 1 1 d . A .
H33 H 0.7538 0.8125 0.4155 0.052 Uiso 1 1 calc R . .
C34 C 0.7989(3) 0.7491(2) 0.4894(4) 0.0419(15) Uani 1 1 d . . .
C35 C 0.7969(3) 0.6933(2) 0.4914(3) 0.0392(14) Uani 1 1 d . A .
H35 H 0.8282 0.6749 0.5382 0.047 Uiso 1 1 calc R . .
C36 C 0.7504(3) 0.6629(2) 0.4267(3) 0.0361(13) Uani 1 1 d . A .
C37 C 0.8513(3) 0.7816(2) 0.5601(4) 0.0577(19) Uani 1 1 d . A .
H37A H 0.8727 0.7579 0.6074 0.087 Uiso 1 1 calc R . .
H37B H 0.8257 0.8111 0.5751 0.087 Uiso 1 1 calc R . .
H37C H 0.8891 0.7967 0.5430 0.087 Uiso 1 1 calc R . .
C38 C 0.5903(3) 0.6793(2) 0.2465(3) 0.0323(13) Uani 1 1 d . A .
C39 C 0.5484(3) 0.7055(2) 0.2858(4) 0.0414(15) Uani 1 1 d . . .
H39 H 0.5674 0.7101 0.3435 0.050 Uiso 1 1 calc R A .
C40 C 0.4812(3) 0.7244(2) 0.2422(4) 0.0442(16) Uani 1 1 d . A .
H40 H 0.4540 0.7405 0.2710 0.053 Uiso 1 1 calc R . .
C41 C 0.4512(3) 0.7207(2) 0.1573(4) 0.0383(14) Uani 1 1 d . . .
C42 C 0.4918(3) 0.6943(2) 0.1191(3) 0.0356(13) Uani 1 1 d . A .
H42 H 0.4723 0.6902 0.0613 0.043 Uiso 1 1 calc R . .
C43 C 0.5595(3) 0.6735(2) 0.1610(3) 0.0334(13) Uani 1 1 d . A .
C44 C 0.3789(3) 0.7446(2) 0.1113(4) 0.0508(17) Uani 1 1 d . A .
H44A H 0.3708 0.7449 0.0526 0.076 Uiso 1 1 calc R . .
H44B H 0.3770 0.7817 0.1301 0.076 Uiso 1 1 calc R . .
H44C H 0.3418 0.7229 0.1210 0.076 Uiso 1 1 calc R . .
C45 C 0.8246(3) 0.5229(2) -0.0038(3) 0.0304(12) Uani 1 1 d . . .
H45 H 0.8245 0.5129 -0.0593 0.037 Uiso 1 1 calc R . .
C46 C 0.7778(3) 0.5724(2) -0.0132(4) 0.0429(15) Uani 1 1 d . . .
H46A H 0.7766 0.5827 0.0403 0.064 Uiso 1 1 calc R . .
H46B H 0.7292 0.5642 -0.0506 0.064 Uiso 1 1 calc R . .
H46C H 0.7974 0.6022 -0.0355 0.064 Uiso 1 1 calc R . .
C47 C 0.9014(3) 0.5347(2) 0.0506(3) 0.0397(14) Uani 1 1 d . . .
H47A H 0.9216 0.5620 0.0245 0.060 Uiso 1 1 calc R . .
H47B H 0.9298 0.5015 0.0588 0.060 Uiso 1 1 calc R . .
H47C H 0.9023 0.5482 0.1037 0.060 Uiso 1 1 calc R . .
C48 C 0.6999(3) 0.4494(2) -0.0468(3) 0.0339(13) Uani 1 1 d . . .
H48 H 0.6637 0.4751 -0.0402 0.041 Uiso 1 1 calc R . .
C49 C 0.6989(3) 0.4558(2) -0.1338(3) 0.0403(14) Uani 1 1 d . . .
H49A H 0.7338 0.4310 -0.1424 0.060 Uiso 1 1 calc R . .
H49B H 0.7114 0.4931 -0.1421 0.060 Uiso 1 1 calc R . .
H49C H 0.6510 0.4474 -0.1728 0.060 Uiso 1 1 calc R . .
C50 C 0.6763(3) 0.3925(2) -0.0342(4) 0.0417(14) Uani 1 1 d . . .
H50A H 0.6282 0.3857 -0.0739 0.063 Uiso 1 1 calc R . .
H50B H 0.6757 0.3893 0.0214 0.063 Uiso 1 1 calc R . .
H50C H 0.7099 0.3661 -0.0419 0.063 Uiso 1 1 calc R . .
C51 C 0.9564(3) 0.3573(2) 0.3596(3) 0.0404(14) Uani 1 1 d . . .
H51 H 0.9842 0.3891 0.3898 0.048 Uiso 1 1 calc R . .
C52 C 0.9793(3) 0.3470(2) 0.2861(4) 0.0464(15) Uani 1 1 d . . .
H52A H 1.0314 0.3427 0.3051 0.070 Uiso 1 1 calc R . .
H52B H 0.9649 0.3777 0.2484 0.070 Uiso 1 1 calc R . .
H52C H 0.9562 0.3140 0.2579 0.070 Uiso 1 1 calc R . .
C53 C 0.9774(3) 0.3087(2) 0.4180(4) 0.0564(18) Uani 1 1 d . . .
H53A H 0.9504 0.2768 0.3906 0.085 Uiso 1 1 calc R . .
H53B H 0.9663 0.3166 0.4671 0.085 Uiso 1 1 calc R . .
H53C H 1.0288 0.3017 0.4337 0.085 Uiso 1 1 calc R . .
C54 C 0.8403(3) 0.3721(3) 0.4212(4) 0.0506(16) Uani 1 1 d . . .
H54 H 0.8533 0.3354 0.4461 0.061 Uiso 1 1 calc R . .
C55 C 0.7605(4) 0.3821(3) 0.4036(4) 0.062(2) Uani 1 1 d . . .
H55A H 0.7509 0.3792 0.4546 0.094 Uiso 1 1 calc R . .
H55B H 0.7321 0.3551 0.3645 0.094 Uiso 1 1 calc R . .
H55C H 0.7476 0.4184 0.3806 0.094 Uiso 1 1 calc R . .
C56 C 0.8869(4) 0.4140(3) 0.4799(4) 0.069(2) Uani 1 1 d . . .
H56A H 0.8852 0.4480 0.4505 0.103 Uiso 1 1 calc R . .
H56B H 0.9364 0.4010 0.5023 0.103 Uiso 1 1 calc R . .
H56C H 0.8691 0.4201 0.5246 0.103 Uiso 1 1 calc R . .
C57 C 0.7968(3) 0.3234(2) 0.1786(3) 0.0329(13) Uani 1 1 d . . .
C58 C 0.7564(3) 0.2816(2) 0.1286(3) 0.0355(13) Uani 1 1 d . . .
H58 H 0.7421 0.2848 0.0708 0.043 Uiso 1 1 calc R . .
C59 C 0.7371(3) 0.2363(2) 0.1610(4) 0.0381(14) Uani 1 1 d . . .
H59 H 0.7107 0.2086 0.1253 0.046 Uiso 1 1 calc R . .
C60 C 0.7555(3) 0.2300(2) 0.2455(4) 0.0431(15) Uani 1 1 d . . .
C61 C 0.7926(3) 0.2710(2) 0.2947(4) 0.0416(15) Uani 1 1 d . . .
H61 H 0.8048 0.2676 0.3522 0.050 Uiso 1 1 calc R . .
C62 C 0.8136(3) 0.3179(2) 0.2639(3) 0.0324(13) Uani 1 1 d . . .
C63 C 0.7366(3) 0.1792(2) 0.2798(4) 0.0575(18) Uani 1 1 d . . .
H63A H 0.7564 0.1807 0.3397 0.086 Uiso 1 1 calc R . .
H63B H 0.7566 0.1480 0.2609 0.086 Uiso 1 1 calc R . .
H63C H 0.6844 0.1757 0.2613 0.086 Uiso 1 1 calc R . .
C64 C 0.8455(3) 0.3647(2) 0.0854(3) 0.0288(12) Uani 1 1 d . . .
C65 C 0.8816(3) 0.3172(2) 0.0765(3) 0.0329(13) Uani 1 1 d . . .
H65 H 0.8842 0.2874 0.1116 0.039 Uiso 1 1 calc R . .
C66 C 0.9132(3) 0.3133(2) 0.0179(3) 0.0352(13) Uani 1 1 d . . .
H66 H 0.9374 0.2809 0.0142 0.042 Uiso 1 1 calc R . .
C67 C 0.9104(3) 0.3559(2) -0.0358(3) 0.0341(13) Uani 1 1 d . . .
C68 C 0.8750(3) 0.4022(2) -0.0280(3) 0.0307(12) Uani 1 1 d . . .
H68 H 0.8730 0.4317 -0.0634 0.037 Uiso 1 1 calc R . .
C69 C 0.8417(3) 0.40759(19) 0.0302(3) 0.0264(12) Uani 1 1 d . . .
C70 C 0.9440(3) 0.3506(2) -0.1005(3) 0.0415(14) Uani 1 1 d . . .
H70A H 0.9177 0.3235 -0.1410 0.062 Uiso 1 1 calc R . .
H70B H 0.9940 0.3392 -0.0747 0.062 Uiso 1 1 calc R . .
H70C H 0.9421 0.3855 -0.1276 0.062 Uiso 1 1 calc R . .

loop_
_atom_site_aniso_label
_atom_site_aniso_U_11
_atom_site_aniso_U_22
_atom_site_aniso_U_33
_atom_site_aniso_U_23
_atom_site_aniso_U_13
_atom_site_aniso_U_12
Lu1 0.02964(13) 0.02780(13) 0.03577(14) -0.00712(11) 0.00769(10) -0.00157(10)
Lu2 0.02898(13) 0.02704(13) 0.03003(13) -0.00045(10) 0.01132(10) 0.00122(10)
P3 0.0286(8) 0.0353(9) 0.0658(11) -0.0117(8) 0.0131(8) -0.0031(7)
P4 0.0312(8) 0.0296(8) 0.0427(9) -0.0080(7) 0.0148(7) -0.0040(6)
P1 0.1021(16) 0.0349(10) 0.0409(10) -0.0003(8) 0.0022(10) -0.0224(10)
P2 0.0325(8) 0.0425(9) 0.0326(8) -0.0067(7) 0.0112(7) 0.0053(7)
P5 0.0417(9) 0.0399(9) 0.0323(8) 0.0031(7) 0.0158(7) 0.0053(7)
P6 0.0299(8) 0.0278(8) 0.0329(8) 0.0022(6) 0.0131(6) 0.0026(6)
N1 0.035(3) 0.029(2) 0.032(3) -0.006(2) 0.012(2) -0.006(2)
N2 0.033(3) 0.030(2) 0.031(2) 0.002(2) 0.017(2) 0.001(2)
C1 0.028(3) 0.033(3) 0.045(3) -0.001(3) 0.006(3) 0.000(3)
C2 0.030(3) 0.041(3) 0.032(3) 0.005(3) 0.010(3) -0.004(3)
C3 0.029(3) 0.051(4) 0.032(3) 0.001(3) 0.014(3) -0.001(3)
C4 0.041(4) 0.055(4) 0.031(3) -0.010(3) 0.013(3) -0.021(3)
C5 0.059(5) 0.043(4) 0.076(5) -0.014(3) 0.031(4) -0.014(3)
C6 0.041(4) 0.035(4) 0.079(5) -0.002(3) 0.018(3) 0.000(3)
C7 0.044(4) 0.040(3) 0.051(4) 0.004(3) 0.028(3) 0.005(3)
C8 0.043(4) 0.088(5) 0.057(4) -0.015(4) 0.019(3) -0.031(4)
C9 0.069(5) 0.028(4) 0.181(9) -0.006(5) 0.054(6) -0.001(4)
C10 0.031(3) 0.035(3) 0.032(3) -0.006(3) 0.009(2) -0.006(3)
C11 0.035(3) 0.034(3) 0.034(3) -0.009(3) 0.017(3) -0.001(3)
C12 0.031(3) 0.046(4) 0.045(4) -0.009(3) 0.015(3) -0.002(3)
C13 0.030(3) 0.043(4) 0.042(3) -0.002(3) 0.013(3) -0.006(3)
C14 0.037(3) 0.038(3) 0.037(3) -0.001(3) 0.013(3) -0.002(3)
C15 0.029(3) 0.034(3) 0.031(3) -0.004(2) 0.011(2) 0.000(2)
C16 0.037(3) 0.043(4) 0.058(4) -0.017(3) 0.021(3) -0.006(3)
C17 0.041(4) 0.052(4) 0.070(5) -0.012(3) 0.023(3) -0.017(3)
C18 0.044(4) 0.033(3) 0.046(4) -0.002(3) 0.020(3) -0.006(3)
C25 0.033(3) 0.050(4) 0.033(3) -0.014(3) 0.005(3) 0.011(3)
C26 0.034(3) 0.051(4) 0.055(4) -0.023(3) 0.004(3) 0.011(3)
C27 0.043(4) 0.074(5) 0.040(4) -0.019(3) 0.007(3) 0.019(3)
C28 0.037(3) 0.061(4) 0.031(3) 0.003(3) 0.013(3) 0.003(3)
C29 0.064(5) 0.076(5) 0.039(4) 0.008(3) 0.026(3) -0.001(4)
C30 0.042(4) 0.047(4) 0.050(4) 0.009(3) 0.019(3) -0.001(3)
C31 0.039(3) 0.030(3) 0.035(3) -0.004(3) 0.022(3) -0.004(3)
C32 0.033(3) 0.033(3) 0.050(4) -0.004(3) 0.020(3) -0.001(3)
C33 0.037(3) 0.026(3) 0.063(4) -0.010(3) 0.012(3) -0.003(3)
C34 0.029(3) 0.041(4) 0.057(4) -0.021(3) 0.017(3) -0.004(3)
C35 0.039(3) 0.040(4) 0.038(3) -0.011(3) 0.014(3) -0.003(3)
C36 0.049(4) 0.031(3) 0.032(3) -0.004(3) 0.019(3) -0.011(3)
C37 0.038(4) 0.041(4) 0.079(5) -0.028(3) 0.002(3) -0.002(3)
C38 0.038(3) 0.021(3) 0.044(3) -0.010(2) 0.022(3) -0.009(2)
C39 0.035(3) 0.051(4) 0.044(4) -0.024(3) 0.021(3) -0.014(3)
C40 0.039(4) 0.041(4) 0.063(4) -0.026(3) 0.030(3) -0.012(3)
C41 0.036(3) 0.025(3) 0.055(4) -0.008(3) 0.018(3) 0.000(3)
C42 0.037(3) 0.032(3) 0.042(3) -0.010(3) 0.019(3) -0.004(3)
C43 0.039(3) 0.030(3) 0.037(3) -0.006(3) 0.020(3) 0.000(3)
C44 0.036(4) 0.042(4) 0.076(5) -0.009(3) 0.023(3) -0.003(3)
C45 0.036(3) 0.027(3) 0.029(3) 0.002(2) 0.014(3) 0.004(2)
C46 0.052(4) 0.025(3) 0.049(4) 0.010(3) 0.015(3) 0.006(3)
C47 0.037(3) 0.036(3) 0.047(4) 0.003(3) 0.016(3) -0.001(3)
C48 0.029(3) 0.031(3) 0.040(3) -0.002(3) 0.009(3) 0.006(2)
C49 0.031(3) 0.051(4) 0.034(3) 0.004(3) 0.006(3) -0.002(3)
C50 0.033(3) 0.043(4) 0.052(4) -0.009(3) 0.018(3) -0.006(3)
C51 0.035(3) 0.037(3) 0.045(4) 0.006(3) 0.009(3) -0.001(3)
C52 0.033(3) 0.048(4) 0.059(4) 0.002(3) 0.017(3) 0.002(3)
C53 0.054(4) 0.056(4) 0.059(4) 0.021(3) 0.019(3) 0.010(3)
C54 0.061(4) 0.057(4) 0.035(4) 0.006(3) 0.019(3) 0.008(3)
C55 0.071(5) 0.081(5) 0.047(4) 0.004(4) 0.036(4) 0.009(4)
C56 0.092(6) 0.080(5) 0.037(4) 0.000(4) 0.027(4) 0.012(4)
C57 0.029(3) 0.025(3) 0.048(4) 0.004(3) 0.018(3) 0.008(2)
C58 0.033(3) 0.034(3) 0.040(3) 0.000(3) 0.014(3) 0.002(3)
C59 0.036(3) 0.023(3) 0.058(4) -0.001(3) 0.021(3) 0.002(2)
C60 0.037(4) 0.034(3) 0.067(4) 0.016(3) 0.029(3) 0.004(3)
C61 0.043(4) 0.045(4) 0.047(4) 0.008(3) 0.029(3) 0.006(3)
C62 0.028(3) 0.034(3) 0.038(3) 0.002(3) 0.016(3) 0.003(2)
C63 0.061(4) 0.041(4) 0.081(5) 0.014(4) 0.038(4) 0.003(3)
C64 0.026(3) 0.031(3) 0.030(3) -0.002(2) 0.010(2) -0.002(2)
C65 0.039(3) 0.027(3) 0.036(3) 0.003(2) 0.017(3) 0.002(2)
C66 0.039(3) 0.027(3) 0.043(3) -0.004(3) 0.019(3) 0.010(2)
C67 0.032(3) 0.038(3) 0.035(3) 0.001(3) 0.015(3) -0.001(3)
C68 0.026(3) 0.035(3) 0.032(3) 0.004(2) 0.011(2) -0.002(2)
C69 0.020(3) 0.025(3) 0.033(3) 0.003(2) 0.008(2) -0.003(2)
C70 0.051(4) 0.036(3) 0.046(4) -0.003(3) 0.027(3) -0.001(3)

loop_
_atom_type_symbol
_atom_type_description
_atom_type_scat_dispersion_real
_atom_type_scat_dispersion_imag
_atom_type_scat_source
C C 0.0033 0.0016 'International Tables Vol C Tables 4.2.6.8 and 6.1.1.4'
H H 0.0000 0.0000 'International Tables Vol C Tables 4.2.6.8 and 6.1.1.4'
N N 0.0061 0.0033 'International Tables Vol C Tables 4.2.6.8 and 6.1.1.4'
P P 0.1023 0.0942 'International Tables Vol C Tables 4.2.6.8 and 6.1.1.4'
Lu Lu -0.4720 5.8584 'International Tables Vol C Tables 4.2.6.8 and 6.1.1.4'

loop_
_geom_angle_atom_site_label_1
_geom_angle_atom_site_label_2
_geom_angle_atom_site_label_3
_geom_angle
N1 Lu1 P3 132.56(11)
N1 Lu1 P4 144.52(11)
P3 Lu1 P4 82.90(5)
N1 Lu1 P1 68.00(11)
P3 Lu1 P1 100.73(6)
P4 Lu1 P1 112.27(5)
N1 Lu1 P2 69.02(11)
P3 Lu1 P2 110.05(5)
P4 Lu1 P2 101.03(4)
P1 Lu1 P2 136.93(5)
N1 Lu1 Lu2 174.48(10)
P3 Lu1 Lu2 42.00(3)
P4 Lu1 Lu2 40.97(3)
P1 Lu1 Lu2 110.47(4)
P2 Lu1 Lu2 112.57(3)
N2 Lu2 P4 125.49(11)
N2 Lu2 P3 149.82(11)
P4 Lu2 P3 83.40(5)
N2 Lu2 P6 69.22(10)
P4 Lu2 P6 109.47(4)
P3 Lu2 P6 94.65(5)
N2 Lu2 P5 68.23(11)
P4 Lu2 P5 109.41(5)
P3 Lu2 P5 113.75(5)
P6 Lu2 P5 133.76(4)
N2 Lu2 Lu1 166.88(10)
P4 Lu2 Lu1 42.42(3)
P3 Lu2 Lu1 41.04(3)
P6 Lu2 Lu1 107.74(3)
P5 Lu2 Lu1 117.74(3)
C1 P3 Lu1 135.86(19)
C1 P3 Lu2 126.08(18)
Lu1 P3 Lu2 96.96(5)
C10 P4 Lu2 141.50(18)
C10 P4 Lu1 118.40(18)
Lu2 P4 Lu1 96.61(5)
C22' P1 C19' 72.8(8)
C22' P1 C36 111.7(5)
C19' P1 C36 107.7(6)
C22' P1 C19 95.2(7)
C19' P1 C19 24.2(5)
C36 P1 C19 108.1(4)
C22' P1 C22 29.6(6)
C19' P1 C22 101.7(7)
C36 P1 C22 97.2(5)
C19 P1 C22 124.8(6)
C22' P1 Lu1 132.6(6)
C19' P1 Lu1 136.5(6)
C36 P1 Lu1 94.70(18)
C19 P1 Lu1 113.6(4)
C22 P1 Lu1 112.1(4)
C43 P2 C25 105.6(2)
C43 P2 C28 104.4(3)
C25 P2 C28 104.4(3)
C43 P2 Lu1 97.37(18)
C25 P2 Lu1 123.0(2)
C28 P2 Lu1 119.35(18)
C62 P5 C54 106.5(3)
C62 P5 C51 104.6(2)
C54 P5 C51 103.7(3)
C62 P5 Lu2 92.24(17)
C54 P5 Lu2 122.2(2)
C51 P5 Lu2 123.93(18)
C69 P6 C45 104.9(2)
C69 P6 C48 102.3(2)
C45 P6 C48 105.0(2)
C69 P6 Lu2 99.28(17)
C45 P6 Lu2 126.78(17)
C48 P6 Lu2 115.23(17)
C31 N1 C38 116.6(4)
C31 N1 Lu1 120.5(3)
C38 N1 Lu1 122.8(3)
C64 N2 C57 116.6(4)
C64 N2 Lu2 127.4(3)
C57 N2 Lu2 116.0(3)
C2 C1 C6 117.1(5)
C2 C1 P3 120.9(4)
C6 C1 P3 122.0(4)
C3 C2 C1 119.6(5)
C3 C2 C7 120.0(5)
C1 C2 C7 120.4(5)
C4 C3 C2 123.0(5)
C5 C4 C3 116.9(5)
C5 C4 C8 122.0(6)
C3 C4 C8 121.1(6)
C4 C5 C6 123.3(6)
C5 C6 C1 120.1(6)
C5 C6 C9 121.0(6)
C1 C6 C9 118.9(5)
C11 C10 C15 117.4(5)
C11 C10 P4 120.6(4)
C15 C10 P4 122.1(4)
C12 C11 C10 121.6(5)
C12 C11 C16 118.6(5)
C10 C11 C16 119.8(5)
C11 C12 C13 120.7(5)
C14 C13 C12 118.1(5)
C14 C13 C17 121.0(5)
C12 C13 C17 120.9(5)
C15 C14 C13 123.2(5)
C14 C15 C10 119.0(5)
C14 C15 C18 119.5(5)
C10 C15 C18 121.5(5)
C20 C19 C21 111.7(11)
C20 C19 P1 111.6(7)
C21 C19 P1 116.4(11)
C21' C19' C20' 126.1(17)
C21' C19' P1 112.5(14)
C20' C19' P1 99.9(11)
C24 C22 C23 112.1(13)
C24 C22 P1 115.4(12)
C23 C22 P1 116.3(9)
C23' C22' C24' 114.8(13)
C23' C22' P1 104.2(12)
C24' C22' P1 111.4(11)
C27 C25 C26 109.7(5)
C27 C25 P2 107.9(4)
C26 C25 P2 112.1(4)
C29 C28 C30 109.8(5)
C29 C28 P2 114.9(4)
C30 C28 P2 110.0(4)
C36 C31 C32 116.8(5)
C36 C31 N1 120.3(5)
C32 C31 N1 122.9(5)
C33 C32 C31 122.2(5)
C32 C33 C34 121.3(5)
C35 C34 C33 117.0(5)
C35 C34 C37 121.4(6)
C33 C34 C37 121.5(5)
C34 C35 C36 122.2(5)
C31 C36 C35 120.6(5)
C31 C36 P1 115.2(4)
C35 C36 P1 124.2(4)
C43 C38 C39 117.0(5)
C43 C38 N1 120.9(4)
C39 C38 N1 122.1(5)
C40 C39 C38 121.2(5)
C39 C40 C41 122.4(5)
C42 C41 C40 116.3(5)
C42 C41 C44 122.9(5)
C40 C41 C44 120.8(5)
C41 C42 C43 123.3(5)
C42 C43 C38 119.8(5)
C42 C43 P2 124.6(4)
C38 C43 P2 115.6(4)
C46 C45 C47 111.1(4)
C46 C45 P6 110.5(4)
C47 C45 P6 111.3(3)
C49 C48 C50 110.2(4)
C49 C48 P6 115.2(4)
C50 C48 P6 109.2(4)
C52 C51 C53 109.6(5)
C52 C51 P5 111.2(4)
C53 C51 P5 113.6(4)
C56 C54 C55 111.6(5)
C56 C54 P5 107.8(4)
C55 C54 P5 110.6(4)
C58 C57 C62 117.0(5)
C58 C57 N2 123.1(5)
C62 C57 N2 119.8(5)
C59 C58 C57 121.8(5)
C58 C59 C60 121.4(5)
C61 C60 C59 117.6(5)
C61 C60 C63 121.9(6)
C59 C60 C63 120.5(6)
C60 C61 C62 122.8(5)
C61 C62 C57 119.4(5)
C61 C62 P5 124.7(4)
C57 C62 P5 115.9(4)
N2 C64 C65 123.3(5)
N2 C64 C69 119.8(4)
C65 C64 C69 116.9(5)
C66 C65 C64 121.6(5)
C65 C66 C67 121.6(5)
C68 C67 C66 117.2(5)
C68 C67 C70 121.8(5)
C66 C67 C70 120.9(5)
C67 C68 C69 122.9(5)
C68 C69 C64 119.8(5)
C68 C69 P6 124.2(4)
C64 C69 P6 115.9(4)

loop_
_geom_bond_atom_site_label_1
_geom_bond_atom_site_label_2
_geom_bond_distance
Lu1 N1 2.296(4)
Lu1 P3 2.6031(16)
Lu1 P4 2.6724(14)
Lu1 P1 2.8455(18)
Lu1 P2 2.8564(15)
Lu1 Lu2 3.9353(5)
Lu2 N2 2.295(4)
Lu2 P2 2.5973(15)
Lu2 P3 2.6527(16)
Lu2 P6 2.8301(14)
Lu2 P5 2.8788(15)
P3 C1 1.807(5)
P4 C10 1.824(5)
P1 C22' 1.760(18)
P1 C19' 1.774(18)
P1 C36 1.822(5)
P1 C19 1.991(12)
P1 C22 1.967(13)
P2 C43 1.821(5)
P2 C25 1.847(5)
P2 C28 1.871(6)
P5 C62 1.821(5)
P5 C54 1.840(6)
P5 C51 1.862(6)
P6 C69 1.809(5)
P6 C45 1.861(5)
P6 C48 1.870(5)
N1 C31 1.406(6)
N1 C38 1.424(7)
N2 C64 1.409(6)
N2 C57 1.417(6)
C1 C2 1.416(7)
C1 C6 1.425(7)
C2 C3 1.392(7)
C2 C7 1.499(7)
C3 C4 1.384(7)
C4 C5 1.371(8)
C4 C8 1.506(7)
C5 C6 1.379(8)
C6 C9 1.520(8)
C10 C11 1.416(7)
C10 C15 1.424(7)
C11 C12 1.383(7)
C11 C16 1.506(7)
C12 C13 1.388(7)
C13 C14 1.384(7)
C13 C17 1.512(7)
C14 C15 1.384(7)
C15 C18 1.508(7)
C19 C20 1.542(14)
C19 C21 1.501(15)
C19' C21' 1.500(16)
C19' C20' 1.527(15)
C22 C24 1.527(16)
C22 C23 1.542(14)
C22' C23' 1.494(15)
C22' C24' 1.530(15)
C25 C27 1.522(7)
C25 C26 1.530(8)
C28 C29 1.531(8)
C28 C30 1.534(8)
C31 C36 1.391(7)
C31 C32 1.397(7)
C32 C33 1.380(7)
C33 C34 1.385(8)
C34 C35 1.384(7)
C34 C37 1.533(7)
C35 C36 1.400(7)
C38 C43 1.407(7)
C38 C39 1.415(7)
C39 C40 1.370(8)
C40 C41 1.392(8)
C41 C42 1.386(7)
C41 C44 1.502(7)
C42 C43 1.388(7)
C45 C46 1.514(7)
C45 C47 1.518(7)
C48 C49 1.523(7)
C48 C50 1.525(7)
C51 C52 1.531(8)
C51 C53 1.536(7)
C54 C56 1.522(9)
C54 C55 1.533(8)
C57 C58 1.408(7)
C57 C62 1.415(7)
C58 C59 1.372(7)
C59 C60 1.397(8)
C60 C61 1.365(8)
C60 C63 1.499(7)
C61 C62 1.406(7)
C64 C65 1.415(7)
C64 C69 1.419(7)
C65 C66 1.386(7)
C66 C67 1.401(7)
C67 C68 1.379(7)
C67 C70 1.513(7)
C68 C69 1.408(7)
